data_7715369
loop_
_publ_author_name
'Wei, Biao'
'Wang, Chaoqun'
'Miao, Hui'
'Qin, Zhibiao'
'Huang, Mengna'
'Xu, Yan'
'Xue, Wenhui'
'Yang, Shucheng'
'Liu, Chenxu'
'Bai, Cuibing'
'Chen, Zheng'

_publ_section_title
;
 Novel bidentate <i>N</i>-coordinated alkylaluminum complexes: synthesis,
 characterization, and efficient catalysis for hydrophosphonylation.
;
_journal_issue 9
_journal_name_full 'Dalton transactions (Cambridge, England : 2003)'
_journal_page_first 4185
_journal_page_last 4193
_journal_paper_doi 10.1039/d3dt04087a
_journal_volume 53
_journal_year 2024
_chemical_formula_moiety 'C24 H31 Al N2'
_chemical_formula_sum 'C24 H31 Al N2'
_chemical_formula_weight 374.49
_space_group_crystal_system monoclinic
_space_group_IT_number 15
_space_group_name_Hall '-C 2yc'
_space_group_name_H-M_alt 'C 1 2/c 1'
_atom_sites_solution_hydrogens geom
_audit_creation_date 2023-11-14
_audit_creation_method
;
Olex2 1.5-alpha
(compiled 2022.04.07 svn.rca3783a0 for OlexSys, GUI svn.r6498)
;
_audit_update_record
;
2023-12-01 deposited with the CCDC.	2024-01-23 downloaded from the CCDC.
;
_cell_angle_alpha 90
_cell_angle_beta 100.681(5)
_cell_angle_gamma 90
_cell_formula_units_Z 8
_cell_length_a 23.8578(15)
_cell_length_b 11.8686(6)
_cell_length_c 15.7892(7)
_cell_measurement_reflns_used 5977
_cell_measurement_temperature 293(2)
_cell_measurement_theta_max 29.3180
_cell_measurement_theta_min 2.2240
_cell_volume 4393.4(4)
_computing_cell_refinement 'CrysAlisPro 1.171.40.84a (Rigaku OD, 2020)'
_computing_data_collection 'CrysAlisPro 1.171.40.84a (Rigaku OD, 2020)'
_computing_data_reduction 'CrysAlisPro 1.171.40.84a (Rigaku OD, 2020)'
_computing_molecular_graphics 'Olex2 1.5-alpha (Dolomanov et al., 2009)'
_computing_publication_material 'Olex2 1.5-alpha (Dolomanov et al., 2009)'
_computing_structure_refinement 'SHELXL 2018/3 (Sheldrick, 2015)'
_computing_structure_solution 'SHELXT 2018/2 (Sheldrick, 2018)'
_diffrn_ambient_temperature 293(2)
_diffrn_detector 'Hybrid Pixel Array Detector'
_diffrn_detector_area_resol_mean 10.0000
_diffrn_detector_type HyPix
_diffrn_measured_fraction_theta_full 0.998
_diffrn_measured_fraction_theta_max 0.886
_diffrn_measurement_details
;
List of Runs (angles in degrees, time in seconds):

  # Type    Start    End  Width  t~exp~   \w     \q     \k     \f   Frames
#--------------------------------------------------------------------------
  1  \w    -12.00  13.00   0.50   15.00    --   24.18 -37.00  60.00   50
  2  \w     22.00  94.00   0.50   15.00    --   24.18-128.00   6.00  144
  3  \w     36.00  78.00   0.50   15.00    --   24.18-141.00-165.00   84
  4  \w    -54.00  21.00   0.50   15.00    --   24.18 -37.00-150.00  150
  5  \w    -66.00   2.00   0.50   15.00    --   24.18 -37.00-120.00  136
  6  \w    -70.00   3.00   0.50   15.00    --   24.18 -19.00  90.00  146
  7  \w    -60.00   5.00   0.50   15.00    --   24.18 -19.00 150.00  130
  8  \w    -63.00 -37.00   0.50   15.00    --  -23.24 128.00  80.00   52
  9  \w   -106.00 -33.00   0.50   15.00    --  -23.24 141.00-107.00  146
 10  \w     67.00 107.00   0.50   15.00    --   24.18 178.00-180.00   80
 11  \w     74.00  99.00   0.50   15.00    --   24.18 178.00 -60.00   50
 12  \w   -115.00  -8.00   0.50   15.00    --  -23.24 -19.00 -60.00  214
;
_diffrn_measurement_device 'four-circle diffractometer'
_diffrn_measurement_device_type 'XtaLAB Synergy, Single source at offset/far, HyPix'
_diffrn_measurement_method '\w scans'
_diffrn_orient_matrix_type 'CrysAlisPro convention (1999,Acta A55,543-557)'
_diffrn_orient_matrix_UB_11 -0.0220932000
_diffrn_orient_matrix_UB_12 -0.0348133000
_diffrn_orient_matrix_UB_13 0.0098009000
_diffrn_orient_matrix_UB_21 -0.0206090000
_diffrn_orient_matrix_UB_22 0.0348480000
_diffrn_orient_matrix_UB_23 -0.0257235000
_diffrn_orient_matrix_UB_31 0.0015401000
_diffrn_orient_matrix_UB_32 -0.0338426000
_diffrn_orient_matrix_UB_33 -0.0365118000
_diffrn_radiation_monochromator mirror
_diffrn_radiation_probe x-ray
_diffrn_radiation_type 'Mo K\a'
_diffrn_radiation_wavelength 0.71073
_diffrn_reflns_av_R_equivalents 0.0880
_diffrn_reflns_av_unetI/netI 0.0764
_diffrn_reflns_Laue_measured_fraction_full 0.998
_diffrn_reflns_Laue_measured_fraction_max 0.886
_diffrn_reflns_limit_h_max 33
_diffrn_reflns_limit_h_min -26
_diffrn_reflns_limit_k_max 16
_diffrn_reflns_limit_k_min -15
_diffrn_reflns_limit_l_max 12
_diffrn_reflns_limit_l_min -21
_diffrn_reflns_number 24600
_diffrn_reflns_point_group_measured_fraction_full 0.998
_diffrn_reflns_point_group_measured_fraction_max 0.886
_diffrn_reflns_theta_full 25.242
_diffrn_reflns_theta_max 29.782
_diffrn_reflns_theta_min 2.236
_diffrn_source 'micro-focus sealed X-ray tube'
_diffrn_source_type 'PhotonJet (Mo) X-ray Source'
_exptl_absorpt_coefficient_mu 0.103
_exptl_absorpt_correction_T_max 1.00000
_exptl_absorpt_correction_T_min 0.43057
_exptl_absorpt_correction_type multi-scan
_exptl_absorpt_process_details
;
CrysAlisPro 1.171.40.84a (Rigaku Oxford Diffraction, 2020)
Empirical absorption correction using spherical harmonics,
implemented in SCALE3 ABSPACK scaling algorithm.
;
_exptl_crystal_colour colourless
_exptl_crystal_colour_primary colourless
_exptl_crystal_density_diffrn 1.132
_exptl_crystal_description block
_exptl_crystal_F_000 1616
_exptl_crystal_size_max 0.14
_exptl_crystal_size_mid 0.12
_exptl_crystal_size_min 0.1
_refine_diff_density_max 0.281
_refine_diff_density_min -0.367
_refine_diff_density_rms 0.051
_refine_ls_extinction_method none
_refine_ls_goodness_of_fit_ref 0.969
_refine_ls_hydrogen_treatment constr
_refine_ls_matrix_type full
_refine_ls_number_parameters 248
_refine_ls_number_reflns 5576
_refine_ls_number_restraints 0
_refine_ls_restrained_S_all 0.969
_refine_ls_R_factor_all 0.1129
_refine_ls_R_factor_gt 0.0584
_refine_ls_shift/su_max 0.000
_refine_ls_shift/su_mean 0.000
_refine_ls_structure_factor_coef Fsqd
_refine_ls_weighting_details 'w=1/[\s^2^(Fo^2^)+(0.1175P)^2^] where P=(Fo^2^+2Fc^2^)/3'
_refine_ls_weighting_scheme calc
_refine_ls_wR_factor_gt 0.1714
_refine_ls_wR_factor_ref 0.2015
_reflns_Friedel_coverage 0.000
_reflns_number_gt 3176
_reflns_number_total 5576
_reflns_threshold_expression 'I > 2\s(I)'
_cod_data_source_file d3dt04087a2.cif
_cod_data_source_block d31-c3
_cod_database_code 7715369
_shelx_shelxl_version_number 2018/3
_chemical_oxdiff_formula CHNAl
_shelx_space_group_comment
;
The symmetry employed for this shelxl refinement is uniquely defined
by the following loop, which should always be used as a source of
symmetry information in preference to the above space-group names.
They are only intended as comments.
;
_shelx_estimated_absorpt_t_max 0.990
_shelx_estimated_absorpt_t_min 0.986
_reflns_odcompleteness_completeness 99.84
_reflns_odcompleteness_iscentric 1
_reflns_odcompleteness_theta 27.04
_olex2_refinement_description
;
1.a Ternary CH refined with riding coordinates:
 C15(H15), C20(H20)
1.b Secondary CH2 refined with riding coordinates:
 C19(H19A,H19B), C16(H16A,H16B), C18(H18A,H18B), C17(H17A,H17B)
1.c Aromatic/amide H refined with riding coordinates:
 C1(H1), C13(H13), C10(H10), C12(H12), C4(H4), C11(H11), C5(H5), C7(H7), C6(H6)
1.d Idealised Me refined as rotating group:
 C24(H24A,H24B,H24C), C21(H21A,H21B,H21C), C23(H23A,H23B,H23C), C22(H22A,H22B,
 H22C)
;
_smtbx_masks_void_probe_radius 1.2
_smtbx_masks_void_truncation_radius 1.2
_olex2_submission_special_instructions 'No special instructions were received'
_oxdiff_exptl_absorpt_empirical_details
;
Empirical correction (ABSPACK) includes:
- Absorption correction using spherical harmonics
- Frame scaling
;
_oxdiff_exptl_absorpt_empirical_full_max 5.375
_oxdiff_exptl_absorpt_empirical_full_min 0.272

loop_
_space_group_symop_operation_xyz
'x, y, z'
'-x, y, -z+1/2'
'x+1/2, y+1/2, z'
'-x+1/2, y+1/2, -z+1/2'
'-x, -y, -z'
'x, -y, z-1/2'
'-x+1/2, -y+1/2, -z'
'x+1/2, -y+1/2, z-1/2'

loop_
_atom_site_label
_atom_site_type_symbol
_atom_site_fract_x
_atom_site_fract_y
_atom_site_fract_z
_atom_site_U_iso_or_equiv
_atom_site_adp_type
_atom_site_occupancy
_atom_site_site_symmetry_order
_atom_site_calc_flag
_atom_site_refinement_flags_posn
_atom_site_refinement_flags_adp
_atom_site_refinement_flags_occupancy
_atom_site_disorder_assembly
_atom_site_disorder_group
Al1 Al 0.61563(3) 0.25083(5) 0.44706(4) 0.0516(2) Uani 1 1 d . . . . .
N1 N 0.62781(7) 0.38265(13) 0.51733(9) 0.0445(4) Uani 1 1 d . . . . .
N2 N 0.62347(8) 0.35239(14) 0.34711(10) 0.0502(4) Uani 1 1 d . . . . .
C2 C 0.67180(8) 0.32232(16) 0.66331(11) 0.0437(4) Uani 1 1 d . . . . .
C15 C 0.62116(8) 0.48611(16) 0.46509(11) 0.0442(5) Uani 1 1 d . . . . .
H15 H 0.659256 0.516269 0.463951 0.053 Uiso 1 1 calc R U . . .
C1 C 0.66433(8) 0.39260(16) 0.59396(11) 0.0439(4) Uani 1 1 d . . . . .
H1 H 0.687449 0.456271 0.599866 0.053 Uiso 1 1 calc R U . . .
C14 C 0.71832(9) 0.33187(17) 0.73780(11) 0.0487(5) Uani 1 1 d . . . . .
C20 C 0.59342(8) 0.45479(16) 0.37299(11) 0.0447(5) Uani 1 1 d . . . . .
H20 H 0.554281 0.431491 0.374988 0.054 Uiso 1 1 calc R U . . .
C13 C 0.76369(10) 0.4073(2) 0.75596(13) 0.0579(6) Uani 1 1 d . . . . .
H13 H 0.768350 0.462828 0.716280 0.069 Uiso 1 1 calc R U . . .
C9 C 0.71185(11) 0.24796(19) 0.79851(14) 0.0587(6) Uani 1 1 d . . . . .
C3 C 0.63592(10) 0.22878(17) 0.68266(13) 0.0498(5) Uani 1 1 d . . . . .
C8 C 0.66089(11) 0.18446(19) 0.76438(14) 0.0601(6) Uani 1 1 d . . . . .
C19 C 0.58892(10) 0.55711(18) 0.31352(12) 0.0572(6) Uani 1 1 d . . . . .
H19A H 0.626755 0.585607 0.311498 0.069 Uiso 1 1 calc R U . . .
H19B H 0.570951 0.535471 0.255596 0.069 Uiso 1 1 calc R U . . .
C16 C 0.58626(11) 0.57835(18) 0.49817(13) 0.0574(6) Uani 1 1 d . . . . .
H16A H 0.548823 0.549214 0.501956 0.069 Uiso 1 1 calc R U . . .
H16B H 0.604931 0.600916 0.555532 0.069 Uiso 1 1 calc R U . . .
C18 C 0.55391(11) 0.64822(18) 0.34658(14) 0.0607(6) Uani 1 1 d . . . . .
H18A H 0.515257 0.621366 0.344302 0.073 Uiso 1 1 calc R U . . .
H18B H 0.552266 0.714139 0.309891 0.073 Uiso 1 1 calc R U . . .
C10 C 0.75091(14) 0.2402(3) 0.87602(16) 0.0812(9) Uani 1 1 d . . . . .
H10 H 0.747026 0.184662 0.916069 0.097 Uiso 1 1 calc R U . . .
C17 C 0.57982(11) 0.68037(19) 0.43870(14) 0.0625(6) Uani 1 1 d . . . . .
H17A H 0.555694 0.735841 0.459362 0.075 Uiso 1 1 calc R U . . .
H17B H 0.616949 0.714293 0.439889 0.075 Uiso 1 1 calc R U . . .
C12 C 0.80174(12) 0.3993(3) 0.83319(14) 0.0764(8) Uani 1 1 d . . . . .
H12 H 0.831855 0.450045 0.845636 0.092 Uiso 1 1 calc R U . . .
C24 C 0.53671(12) 0.1927(2) 0.41527(17) 0.0787(8) Uani 1 1 d . . . . .
H24A H 0.532534 0.127096 0.449134 0.118 Uiso 1 1 calc R U . . .
H24B H 0.529017 0.173124 0.355231 0.118 Uiso 1 1 calc R U . . .
H24C H 0.510333 0.249646 0.426024 0.118 Uiso 1 1 calc R U . . .
C21 C 0.68388(11) 0.3740(2) 0.34175(17) 0.0708(7) Uani 1 1 d . . . . .
H21A H 0.703843 0.401302 0.396303 0.106 Uiso 1 1 calc R U . . .
H21B H 0.685681 0.429384 0.298022 0.106 Uiso 1 1 calc R U . . .
H21C H 0.701252 0.305337 0.327462 0.106 Uiso 1 1 calc R U . . .
C4 C 0.58420(11) 0.1876(2) 0.63954(16) 0.0647(6) Uani 1 1 d . . . . .
H4 H 0.567179 0.218482 0.586912 0.078 Uiso 1 1 calc R U . . .
C11 C 0.79523(14) 0.3161(3) 0.89216(17) 0.0929(10) Uani 1 1 d . . . . .
H11 H 0.821325 0.311477 0.943690 0.111 Uiso 1 1 calc R U . . .
C23 C 0.67811(13) 0.1424(2) 0.47047(17) 0.0767(8) Uani 1 1 d . . . . .
H23A H 0.710907 0.177656 0.504629 0.115 Uiso 1 1 calc R U . . .
H23B H 0.687427 0.117040 0.417020 0.115 Uiso 1 1 calc R U . . .
H23C H 0.666740 0.079208 0.501259 0.115 Uiso 1 1 calc R U . . .
C22 C 0.59429(13) 0.3076(2) 0.26159(14) 0.0784(8) Uani 1 1 d . . . . .
H22A H 0.610462 0.235992 0.251246 0.118 Uiso 1 1 calc R U . . .
H22B H 0.599374 0.359473 0.216974 0.118 Uiso 1 1 calc R U . . .
H22C H 0.554312 0.298672 0.261733 0.118 Uiso 1 1 calc R U . . .
C5 C 0.55796(14) 0.1004(2) 0.6749(2) 0.0832(9) Uani 1 1 d . . . . .
H5 H 0.523562 0.071611 0.645477 0.100 Uiso 1 1 calc R U . . .
C7 C 0.63285(15) 0.0972(2) 0.79958(19) 0.0820(9) Uani 1 1 d . . . . .
H7 H 0.648337 0.068053 0.853513 0.098 Uiso 1 1 calc R U . . .
C6 C 0.58276(16) 0.0551(2) 0.7546(2) 0.0926(10) Uani 1 1 d . . . . .
H6 H 0.564994 -0.004388 0.777430 0.111 Uiso 1 1 calc R U . . .

loop_
_atom_site_aniso_label
_atom_site_aniso_U_11
_atom_site_aniso_U_22
_atom_site_aniso_U_33
_atom_site_aniso_U_23
_atom_site_aniso_U_13
_atom_site_aniso_U_12
Al1 0.0595(5) 0.0508(4) 0.0432(4) -0.0031(3) 0.0065(3) -0.0078(3)
N1 0.0502(10) 0.0489(10) 0.0326(8) 0.0052(7) 0.0032(6) -0.0064(7)
N2 0.0527(11) 0.0615(11) 0.0363(8) -0.0026(7) 0.0078(7) -0.0019(7)
C2 0.0502(12) 0.0492(11) 0.0327(9) 0.0025(8) 0.0100(7) 0.0007(8)
C15 0.0495(12) 0.0465(11) 0.0350(9) 0.0047(8) 0.0042(8) -0.0049(8)
C1 0.0474(12) 0.0479(11) 0.0362(9) 0.0003(8) 0.0074(8) -0.0048(8)
C14 0.0555(13) 0.0576(12) 0.0339(9) 0.0019(8) 0.0108(8) 0.0131(9)
C20 0.0406(11) 0.0565(12) 0.0355(9) 0.0021(8) 0.0035(7) -0.0036(8)
C13 0.0560(15) 0.0740(15) 0.0425(10) -0.0026(10) 0.0058(9) 0.0074(10)
C9 0.0677(16) 0.0682(15) 0.0427(11) 0.0125(10) 0.0168(10) 0.0244(11)
C3 0.0606(14) 0.0464(11) 0.0468(11) 0.0047(8) 0.0211(9) 0.0040(9)
C8 0.0836(18) 0.0513(13) 0.0531(12) 0.0135(10) 0.0327(11) 0.0189(11)
C19 0.0612(15) 0.0659(14) 0.0409(10) 0.0103(10) -0.0002(9) -0.0008(10)
C16 0.0722(17) 0.0570(13) 0.0429(10) -0.0026(10) 0.0104(10) 0.0009(10)
C18 0.0641(15) 0.0579(14) 0.0546(12) 0.0088(10) -0.0038(10) 0.0036(10)
C10 0.096(2) 0.101(2) 0.0467(13) 0.0249(13) 0.0129(13) 0.0373(17)
C17 0.0727(17) 0.0524(13) 0.0599(13) 0.0012(11) 0.0061(11) 0.0025(10)
C12 0.0653(18) 0.111(2) 0.0484(13) -0.0095(14) -0.0023(11) 0.0094(14)
C24 0.084(2) 0.0866(18) 0.0654(15) -0.0177(14) 0.0137(13) -0.0336(15)
C21 0.0633(17) 0.0809(18) 0.0754(16) 0.0075(13) 0.0312(13) 0.0052(12)
C4 0.0734(18) 0.0630(15) 0.0621(14) -0.0007(11) 0.0241(12) -0.0115(11)
C11 0.085(2) 0.137(3) 0.0489(14) 0.0075(17) -0.0078(13) 0.0314(19)
C23 0.097(2) 0.0625(15) 0.0665(15) -0.0039(12) 0.0056(13) 0.0081(13)
C22 0.105(2) 0.0864(19) 0.0408(12) -0.0148(12) 0.0050(12) -0.0002(15)
C5 0.091(2) 0.0672(17) 0.102(2) 0.0014(15) 0.0463(18) -0.0210(14)
C7 0.111(3) 0.0629(16) 0.0861(19) 0.0309(14) 0.0545(18) 0.0246(15)
C6 0.119(3) 0.0531(16) 0.125(3) 0.0171(16) 0.073(2) -0.0053(16)

loop_
_atom_type_symbol
_atom_type_description
_atom_type_scat_dispersion_real
_atom_type_scat_dispersion_imag
_atom_type_scat_source
C C 0.0033 0.0016 'International Tables Vol C Tables 4.2.6.8 and 6.1.1.4'
H H 0.0000 0.0000 'International Tables Vol C Tables 4.2.6.8 and 6.1.1.4'
Al Al 0.0645 0.0514 'International Tables Vol C Tables 4.2.6.8 and 6.1.1.4'
N N 0.0061 0.0033 'International Tables Vol C Tables 4.2.6.8 and 6.1.1.4'

loop_
_geom_angle_atom_site_label_1
_geom_angle_atom_site_label_2
_geom_angle_atom_site_label_3
_geom_angle
_geom_angle_site_symmetry_1
_geom_angle_site_symmetry_3
_geom_angle_publ_flag
N1 Al1 N2 86.50(7) . . ?
N1 Al1 C24 117.91(10) . . ?
N1 Al1 C23 113.68(10) . . ?
C24 Al1 N2 103.36(10) . . ?
C23 Al1 N2 111.28(10) . . ?
C23 Al1 C24 118.36(13) . . ?
C15 N1 Al1 111.67(11) . . ?
C1 N1 Al1 126.31(14) . . ?
C1 N1 C15 114.29(15) . . ?
C20 N2 Al1 98.73(10) . . ?
C21 N2 Al1 112.30(14) . . ?
C21 N2 C20 113.13(17) . . ?
C21 N2 C22 107.74(18) . . ?
C22 N2 Al1 113.42(15) . . ?
C22 N2 C20 111.47(17) . . ?
C1 C2 C14 124.41(19) . . ?
C1 C2 C3 129.50(19) . . ?
C14 C2 C3 106.01(16) . . ?
N1 C15 H15 108.1 . . ?
N1 C15 C20 108.25(15) . . ?
N1 C15 C16 114.58(15) . . ?
C20 C15 H15 108.1 . . ?
C16 C15 H15 108.1 . . ?
C16 C15 C20 109.45(16) . . ?
N1 C1 C2 129.02(18) . . ?
N1 C1 H1 115.5 . . ?
C2 C1 H1 115.5 . . ?
C13 C14 C2 131.26(18) . . ?
C13 C14 C9 119.51(19) . . ?
C9 C14 C2 109.21(19) . . ?
N2 C20 C15 108.10(15) . . ?
N2 C20 H20 106.6 . . ?
N2 C20 C19 117.25(16) . . ?
C15 C20 H20 106.6 . . ?
C19 C20 C15 111.14(16) . . ?
C19 C20 H20 106.6 . . ?
C14 C13 H13 120.1 . . ?
C12 C13 C14 119.7(2) . . ?
C12 C13 H13 120.1 . . ?
C14 C9 C8 107.75(19) . . ?
C10 C9 C14 120.2(3) . . ?
C10 C9 C8 132.1(2) . . ?
C8 C3 C2 107.9(2) . . ?
C4 C3 C2 131.8(2) . . ?
C4 C3 C8 120.2(2) . . ?
C3 C8 C9 109.15(19) . . ?
C7 C8 C9 131.8(2) . . ?
C7 C8 C3 118.9(3) . . ?
C20 C19 H19A 109.7 . . ?
C20 C19 H19B 109.7 . . ?
H19A C19 H19B 108.2 . . ?
C18 C19 C20 109.62(17) . . ?
C18 C19 H19A 109.7 . . ?
C18 C19 H19B 109.7 . . ?
C15 C16 H16A 109.4 . . ?
C15 C16 H16B 109.4 . . ?
H16A C16 H16B 108.0 . . ?
C17 C16 C15 111.02(17) . . ?
C17 C16 H16A 109.4 . . ?
C17 C16 H16B 109.4 . . ?
C19 C18 H18A 109.5 . . ?
C19 C18 H18B 109.5 . . ?
C19 C18 C17 110.86(19) . . ?
H18A C18 H18B 108.1 . . ?
C17 C18 H18A 109.5 . . ?
C17 C18 H18B 109.5 . . ?
C9 C10 H10 120.5 . . ?
C11 C10 C9 118.9(3) . . ?
C11 C10 H10 120.5 . . ?
C16 C17 H17A 109.3 . . ?
C16 C17 H17B 109.3 . . ?
C18 C17 C16 111.54(18) . . ?
C18 C17 H17A 109.3 . . ?
C18 C17 H17B 109.3 . . ?
H17A C17 H17B 108.0 . . ?
C13 C12 H12 119.8 . . ?
C13 C12 C11 120.3(3) . . ?
C11 C12 H12 119.8 . . ?
Al1 C24 H24A 109.5 . . ?
Al1 C24 H24B 109.5 . . ?
Al1 C24 H24C 109.5 . . ?
H24A C24 H24B 109.5 . . ?
H24A C24 H24C 109.5 . . ?
H24B C24 H24C 109.5 . . ?
N2 C21 H21A 109.5 . . ?
N2 C21 H21B 109.5 . . ?
N2 C21 H21C 109.5 . . ?
H21A C21 H21B 109.5 . . ?
H21A C21 H21C 109.5 . . ?
H21B C21 H21C 109.5 . . ?
C3 C4 H4 120.1 . . ?
C5 C4 C3 119.7(3) . . ?
C5 C4 H4 120.1 . . ?
C10 C11 C12 121.3(2) . . ?
C10 C11 H11 119.3 . . ?
C12 C11 H11 119.3 . . ?
Al1 C23 H23A 109.5 . . ?
Al1 C23 H23B 109.5 . . ?
Al1 C23 H23C 109.5 . . ?
H23A C23 H23B 109.5 . . ?
H23A C23 H23C 109.5 . . ?
H23B C23 H23C 109.5 . . ?
N2 C22 H22A 109.5 . . ?
N2 C22 H22B 109.5 . . ?
N2 C22 H22C 109.5 . . ?
H22A C22 H22B 109.5 . . ?
H22A C22 H22C 109.5 . . ?
H22B C22 H22C 109.5 . . ?
C4 C5 H5 119.8 . . ?
C4 C5 C6 120.4(3) . . ?
C6 C5 H5 119.8 . . ?
C8 C7 H7 120.0 . . ?
C6 C7 C8 120.0(3) . . ?
C6 C7 H7 120.0 . . ?
C5 C6 H6 119.6 . . ?
C7 C6 C5 120.8(2) . . ?
C7 C6 H6 119.6 . . ?

loop_
_geom_bond_atom_site_label_1
_geom_bond_atom_site_label_2
_geom_bond_distance
_geom_bond_site_symmetry_2
_geom_bond_publ_flag
Al1 N1 1.9088(16) . ?
Al1 N2 2.0218(17) . ?
Al1 C24 1.981(3) . ?
Al1 C23 1.952(3) . ?
N1 C15 1.471(2) . ?
N1 C1 1.359(2) . ?
N2 C20 1.506(3) . ?
N2 C21 1.482(3) . ?
N2 C22 1.497(3) . ?
C2 C1 1.362(3) . ?
C2 C14 1.464(3) . ?
C2 C3 1.468(3) . ?
C15 H15 0.9800 . ?
C15 C20 1.528(2) . ?
C15 C16 1.525(3) . ?
C1 H1 0.9300 . ?
C14 C13 1.393(3) . ?
C14 C9 1.410(3) . ?
C20 H20 0.9800 . ?
C20 C19 1.527(3) . ?
C13 H13 0.9300 . ?
C13 C12 1.382(3) . ?
C9 C8 1.447(4) . ?
C9 C10 1.397(3) . ?
C3 C8 1.418(3) . ?
C3 C4 1.384(3) . ?
C8 C7 1.402(4) . ?
C19 H19A 0.9700 . ?
C19 H19B 0.9700 . ?
C19 C18 1.517(3) . ?
C16 H16A 0.9700 . ?
C16 H16B 0.9700 . ?
C16 C17 1.522(3) . ?
C18 H18A 0.9700 . ?
C18 H18B 0.9700 . ?
C18 C17 1.520(3) . ?
C10 H10 0.9300 . ?
C10 C11 1.377(5) . ?
C17 H17A 0.9700 . ?
C17 H17B 0.9700 . ?
C12 H12 0.9300 . ?
C12 C11 1.386(4) . ?
C24 H24A 0.9600 . ?
C24 H24B 0.9600 . ?
C24 H24C 0.9600 . ?
C21 H21A 0.9600 . ?
C21 H21B 0.9600 . ?
C21 H21C 0.9600 . ?
C4 H4 0.9300 . ?
C4 C5 1.380(3) . ?
C11 H11 0.9300 . ?
C23 H23A 0.9600 . ?
C23 H23B 0.9600 . ?
C23 H23C 0.9600 . ?
C22 H22A 0.9600 . ?
C22 H22B 0.9600 . ?
C22 H22C 0.9600 . ?
C5 H5 0.9300 . ?
C5 C6 1.395(5) . ?
C7 H7 0.9300 . ?
C7 C6 1.367(5) . ?
C6 H6 0.9300 . ?

loop_
_geom_torsion_atom_site_label_1
_geom_torsion_atom_site_label_2
_geom_torsion_atom_site_label_3
_geom_torsion_atom_site_label_4
_geom_torsion
_geom_torsion_site_symmetry_1
_geom_torsion_site_symmetry_2
_geom_torsion_site_symmetry_3
_geom_torsion_site_symmetry_4
_geom_torsion_publ_flag
Al1 N1 C15 C20 12.78(19) . . . . ?
Al1 N1 C15 C16 135.22(15) . . . . ?
Al1 N1 C1 C2 -47.3(3) . . . . ?
Al1 N2 C20 C15 53.52(15) . . . . ?
Al1 N2 C20 C19 -179.96(14) . . . . ?
N1 C15 C20 N2 -46.1(2) . . . . ?
N1 C15 C20 C19 -176.09(16) . . . . ?
N1 C15 C16 C17 -178.01(17) . . . . ?
N2 C20 C19 C18 176.02(17) . . . . ?
C2 C14 C13 C12 178.6(2) . . . . ?
C2 C14 C9 C8 -0.7(2) . . . . ?
C2 C14 C9 C10 -179.4(2) . . . . ?
C2 C3 C8 C9 0.5(2) . . . . ?
C2 C3 C8 C7 176.83(19) . . . . ?
C2 C3 C4 C5 -176.7(2) . . . . ?
C15 N1 C1 C2 166.12(19) . . . . ?
C15 C20 C19 C18 -59.0(2) . . . . ?
C15 C16 C17 C18 55.7(3) . . . . ?
C1 N1 C15 C20 164.23(16) . . . . ?
C1 N1 C15 C16 -73.3(2) . . . . ?
C1 C2 C14 C13 -0.8(3) . . . . ?
C1 C2 C14 C9 178.05(19) . . . . ?
C1 C2 C3 C8 -177.8(2) . . . . ?
C1 C2 C3 C4 -2.8(4) . . . . ?
C14 C2 C1 N1 170.22(19) . . . . ?
C14 C2 C3 C8 -0.8(2) . . . . ?
C14 C2 C3 C4 174.1(2) . . . . ?
C14 C13 C12 C11 0.6(4) . . . . ?
C14 C9 C8 C3 0.1(2) . . . . ?
C14 C9 C8 C7 -175.6(2) . . . . ?
C14 C9 C10 C11 0.5(4) . . . . ?
C20 C15 C16 C17 -56.2(2) . . . . ?
C20 C19 C18 C17 57.1(2) . . . . ?
C13 C14 C9 C8 178.34(19) . . . . ?
C13 C14 C9 C10 -0.4(3) . . . . ?
C13 C12 C11 C10 -0.4(4) . . . . ?
C9 C14 C13 C12 -0.1(3) . . . . ?
C9 C8 C7 C6 176.4(3) . . . . ?
C9 C10 C11 C12 -0.1(4) . . . . ?
C3 C2 C1 N1 -13.4(4) . . . . ?
C3 C2 C14 C13 -177.9(2) . . . . ?
C3 C2 C14 C9 0.9(2) . . . . ?
C3 C8 C7 C6 1.0(4) . . . . ?
C3 C4 C5 C6 1.2(4) . . . . ?
C8 C9 C10 C11 -177.9(3) . . . . ?
C8 C3 C4 C5 -2.3(3) . . . . ?
C8 C7 C6 C5 -2.1(4) . . . . ?
C19 C18 C17 C16 -56.1(3) . . . . ?
C16 C15 C20 N2 -171.61(15) . . . . ?
C16 C15 C20 C19 58.4(2) . . . . ?
C10 C9 C8 C3 178.7(2) . . . . ?
C10 C9 C8 C7 2.9(4) . . . . ?
C21 N2 C20 C15 -65.4(2) . . . . ?
C21 N2 C20 C19 61.2(2) . . . . ?
C4 C3 C8 C9 -175.2(2) . . . . ?
C4 C3 C8 C7 1.2(3) . . . . ?
C4 C5 C6 C7 1.0(4) . . . . ?
C22 N2 C20 C15 173.02(17) . . . . ?
C22 N2 C20 C19 -60.5(2) . . . . ?

loop_
_smtbx_masks_void_nr
_smtbx_masks_void_average_x
_smtbx_masks_void_average_y
_smtbx_masks_void_average_z
_smtbx_masks_void_volume
_smtbx_masks_void_count_electrons
_smtbx_masks_void_content
1 0.000 0.500 0.000 55.7 0.0 ?
2 0.000 0.500 0.500 55.7 0.0 ?
3 0.500 0.000 0.500 55.7 0.0 ?
4 0.500 1.000 0.000 55.7 0.0 ?
